data_7008962
loop_
_publ_author_name
'Xu, Zhiqiang'
'Thompson, Laurence K.'
'Matthews, Craig J.'
'Miller, David O.'
'Goeta, Andr\'es E.'
'Wilson, Claire'
'Howard, Judith A. K.'
'Ohba, Masaaki'
'\=Okawa, Hisashi'

_publ_section_title
;
 Dinuclear and tetranuclear copper(II) complexes with bridging (N--N)
 diazine ligands: variable magnetic exchange topologies&#x200A;&#x2020;
;
_journal_issue 1
_journal_name_full 'Journal of the Chemical Society, Dalton Transactions'
_journal_page_first 69
_journal_paper_doi 10.1039/a907390f
_journal_year 2000
_chemical_formula_sum 'C16 H17 Cu2 N11 O9'
_chemical_formula_weight 634.47
_space_group_IT_number 2
_symmetry_cell_setting triclinic
_symmetry_Int_Tables_number 2
_symmetry_space_group_name_Hall '-P 1'
_symmetry_space_group_name_H-M 'P -1'
_cell_angle_alpha 110.80(2)
_cell_angle_beta 99.77(3)
_cell_angle_gamma 90.34(3)
_cell_formula_units_Z 2
_cell_length_a 10.757(4)
_cell_length_b 10.993(3)
_cell_length_c 10.590(3)
_cell_measurement_reflns_used 22
_cell_measurement_temperature 299.2
_cell_measurement_theta_max 12.5
_cell_measurement_theta_min 10.0
_cell_volume 1150.7(7)
_computing_cell_refinement 'MSC/AFC Diffractometer Control'
_computing_data_collection 'MSC/AFC Diffractometer Control'
_computing_data_reduction 'teXsan for Windows (MSC, 1997)'
_computing_publication_material 'teXsan for Windows (MSC, 1997)'
_computing_structure_refinement 'teXsan for Windows (MSC, 1997)'
_computing_structure_solution
;

SIR92 (Altomare, et. al. 1993)

;
_diffrn_ambient_temperature 299.2
_diffrn_measurement_device 'Rigaku AFC6S'
_diffrn_measurement_method \w-2\q
_diffrn_orient_matrix_UB_11 0.02486
_diffrn_orient_matrix_UB_12 -0.05063
_diffrn_orient_matrix_UB_13 0.06118
_diffrn_orient_matrix_UB_21 0.01609
_diffrn_orient_matrix_UB_22 -0.07573
_diffrn_orient_matrix_UB_23 -0.08072
_diffrn_orient_matrix_UB_31 0.08982
_diffrn_orient_matrix_UB_32 0.03496
_diffrn_orient_matrix_UB_33 0.01741
_diffrn_radiation_detector 'scintillation counter'
_diffrn_radiation_monochromator graphite
_diffrn_radiation_source 'X-ray tube'
_diffrn_radiation_type 'Mo K\a'
_diffrn_radiation_wavelength 0.7107
_diffrn_reflns_av_R_equivalents 0.02810
_diffrn_reflns_av_sigmaI/netI 0.096
_diffrn_reflns_limit_h_max 13
_diffrn_reflns_limit_h_min 0
_diffrn_reflns_limit_k_max 14
_diffrn_reflns_limit_k_min -14
_diffrn_reflns_limit_l_max 13
_diffrn_reflns_limit_l_min -13
_diffrn_reflns_number 5569
_diffrn_reflns_reduction_process 'Lp corrections applied'
_diffrn_reflns_theta_max 27.55
_diffrn_reflns_theta_min 2.57
_diffrn_standards_decay_% -0.64
_diffrn_standards_interval_count 150
_diffrn_standards_number 3
_exptl_absorpt_coefficient_mu 1.923
_exptl_absorpt_correction_T_max 1.000
_exptl_absorpt_correction_T_min 0.768
_exptl_absorpt_correction_type
;

\y scans (North,Phillips & Matthews, 1968)

;
_exptl_crystal_colour green
_exptl_crystal_density_diffrn 1.831
_exptl_crystal_density_meas ?
_exptl_crystal_description plate
_exptl_crystal_F_000 640.00
_exptl_crystal_size_max 0.40
_exptl_crystal_size_mid 0.30
_exptl_crystal_size_min 0.08
_refine_diff_density_max 0.00
_refine_diff_density_min -0.44
_refine_ls_extinction_method none
_refine_ls_goodness_of_fit_all 1.419
_refine_ls_goodness_of_fit_ref 1.620
_refine_ls_hydrogen_treatment noref
_refine_ls_matrix_type full
_refine_ls_number_constraints 0
_refine_ls_number_parameters 343
_refine_ls_number_reflns 3369
_refine_ls_number_restraints 0
_refine_ls_R_factor_all 0.1024
_refine_ls_R_factor_gt 0.0440
_refine_ls_shift/su_max 0.0000
_refine_ls_shift/su_mean 0.0000
_refine_ls_structure_factor_coef F
_refine_ls_weighting_details 'w = 1/[\s^2^(Fo) + 0.00006|Fo|^2^]'
_refine_ls_weighting_scheme sigma
_refine_ls_wR_factor_all 0.0490
_refine_ls_wR_factor_ref 0.0430
_reflns_number_gt 3369
_reflns_number_total 5289
_reflns_threshold_expression I>2.00\s(I)
_cod_data_source_file a907390f.txt
_cod_data_source_block '_cjm2-36'
_cod_original_cell_volume 1150.6(6)
_cod_original_sg_symbol_H-M 'P -1       '
_cod_original_formula_sum 'C16 H17 Cu2 N11 O9 '
_cod_database_code 7008962

loop_
_symmetry_equiv_pos_as_xyz
'   +x,   +y,   +z'
'   -x,   -y,   -z'

loop_
_atom_site_label
_atom_site_fract_x
_atom_site_fract_y
_atom_site_fract_z
_atom_site_U_iso_or_equiv
_atom_site_occupancy
_atom_site_refinement_flags
_atom_site_adp_type
_atom_site_calc_flag
_atom_site_calc_attached_atom
Cu(1) 0.69030(4) 0.03687(4) 0.54580(4) 0.0388(1) 1.000 . Uani d ?
Cu(2) 1.03189(5) 0.28613(5) 0.83044(5) 0.0469(1) 1.000 . Uani d ?
O(1) 1.0656(3) 0.2761(3) 0.6451(3) 0.060(1) 1.000 . Uani d ?
O(2) 1.1119(3) 0.0918(3) 0.6657(4) 0.077(1) 1.000 . Uani d ?
O(3) 1.1212(3) 0.1178(4) 0.4761(3) 0.089(1) 1.000 . Uani d ?
O(4) 1.2043(3) 0.3624(3) 0.9234(3) 0.071(1) 1.000 . Uani d ?
O(5) 1.0967(4) 0.5168(3) 0.8941(4) 0.099(1) 1.000 . Uani d ?
O(6) 1.2972(3) 0.5523(4) 0.9743(4) 0.101(1) 1.000 . Uani d ?
O(7) 0.6316(3) -0.1467(3) 0.8435(3) 0.066(1) 1.000 . Uani d ?
O(8) 0.5974(3) -0.3481(3) 0.7168(3) 0.080(1) 1.000 . Uani d ?
O(9) 0.5081(3) -0.2689(3) 0.8923(3) 0.076(1) 1.000 . Uani d ?
N(1) 0.6004(3) -0.1371(3) 0.4364(3) 0.0400(9) 1.000 . Uani d ?
N(2) 0.5818(3) -0.0481(3) 0.1406(3) 0.055(1) 1.000 . Uani d ?
N(3) 0.6480(3) 0.0616(3) 0.3748(3) 0.0407(9) 1.000 . Uani d ?
N(4) 0.6768(3) 0.1653(3) 0.3387(3) 0.046(1) 1.000 . Uani d ?
N(5) 0.7890(3) 0.2054(3) 0.6264(3) 0.0388(8) 1.000 . Uani d ?
N(6) 0.8509(3) 0.2295(3) 0.7605(3) 0.0388(8) 1.000 . Uani d ?
N(7) 0.7268(3) 0.0475(3) 0.7348(3) 0.0431(9) 1.000 . Uani d ?
N(8) 0.9988(3) 0.2226(3) 0.9752(3) 0.0428(9) 1.000 . Uani d ?
N(9) 1.1003(3) 0.1579(4) 0.5928(4) 0.061(1) 1.000 . Uani d ?
N(10) 1.1997(4) 0.4828(4) 0.9306(4) 0.068(1) 1.000 . Uani d ?
N(11) 0.5800(3) -0.2558(3) 0.8172(3) 0.049(1) 1.000 . Uani d ?
C(1) 0.5782(4) -0.2337(4) 0.4792(4) 0.045(1) 1.000 . Uani d ?
C(2) 0.5297(4) -0.3554(4) 0.3889(4) 0.050(1) 1.000 . Uani d ?
C(3) 0.5034(4) -0.3792(4) 0.2512(4) 0.055(1) 1.000 . Uani d ?
C(4) 0.5246(4) -0.2805(4) 0.2055(4) 0.049(1) 1.000 . Uani d ?
C(5) 0.5731(3) -0.1599(3) 0.3002(3) 0.038(1) 1.000 . Uani d ?
C(6) 0.6017(3) -0.0439(4) 0.2662(4) 0.042(1) 1.000 . Uani d ?
C(7) 0.7348(4) 0.2713(4) 0.4298(4) 0.046(1) 1.000 . Uani d ?
C(8) 0.7580(5) 0.3773(4) 0.3758(5) 0.067(2) 1.000 . Uani d ?
C(9) 0.7857(3) 0.2990(3) 0.5789(4) 0.043(1) 1.000 . Uani d ?
C(10) 0.8313(4) 0.4365(4) 0.6691(4) 0.058(1) 1.000 . Uani d ?
C(11) 0.8147(3) 0.1381(3) 0.8065(3) 0.038(1) 1.000 . Uani d ?
C(12) 0.8884(3) 0.1531(3) 0.9437(4) 0.040(1) 1.000 . Uani d ?
C(13) 0.8496(4) 0.0991(4) 1.0318(4) 0.051(1) 1.000 . Uani d ?
C(14) 0.9291(4) 0.1197(4) 1.1566(4) 0.056(1) 1.000 . Uani d ?
C(15) 1.0424(4) 0.1910(4) 1.1894(4) 0.058(1) 1.000 . Uani d ?
C(16) 1.0752(4) 0.2416(4) 1.0966(4) 0.052(1) 1.000 . Uani d ?
H(1) 0.5959 -0.2182 0.5747 0.055 1.000 . Uiso c ?
H(2) 0.5148 -0.4228 0.4217 0.061 1.000 . Uiso c ?
H(3) 0.4707 -0.4630 0.1880 0.067 1.000 . Uiso c ?
H(4) 0.5065 -0.2951 0.1107 0.060 1.000 . Uiso c ?
H(5) 0.7772 0.4584 0.4502 0.081 1.000 . Uiso c ?
H(6) 0.8269 0.3577 0.3281 0.081 1.000 . Uiso c ?
H(7) 0.6843 0.3827 0.3146 0.081 1.000 . Uiso c ?
H(8) 0.8361 0.4462 0.7627 0.069 1.000 . Uiso c ?
H(9) 0.9128 0.4556 0.6545 0.069 1.000 . Uiso c ?
H(10) 0.7741 0.4948 0.6476 0.069 1.000 . Uiso c ?
H(11) 0.7718 0.0485 1.0077 0.062 1.000 . Uiso c ?
H(12) 0.9051 0.0851 1.2194 0.068 1.000 . Uiso c ?
H(13) 1.0973 0.2055 1.2745 0.070 1.000 . Uiso c ?
H(14) 1.1542 0.2914 1.1191 0.062 1.000 . Uiso c ?
H(15) 0.5631 -0.1072 0.0765 0.066 1.000 . Uiso c ?
H(16) 0.5986 0.0258 0.1308 0.066 1.000 . Uiso c ?
H(17) 0.7105 -0.0025 0.7652 0.052 1.000 . Uiso c ?

loop_
_atom_site_aniso_label
_atom_site_aniso_U_11
_atom_site_aniso_U_22
_atom_site_aniso_U_33
_atom_site_aniso_U_12
_atom_site_aniso_U_13
_atom_site_aniso_U_23
Cu(1) 0.0428(3) 0.0366(2) 0.0337(2) -0.0010(2) 0.0049(2) 0.0095(2)
Cu(2) 0.0431(3) 0.0484(3) 0.0474(3) -0.0020(2) 0.0048(2) 0.0167(2)
O(1) 0.058(2) 0.063(2) 0.066(2) 0.010(2) 0.019(2) 0.029(2)
O(2) 0.080(2) 0.074(2) 0.085(3) 0.026(2) 0.023(2) 0.035(2)
O(3) 0.069(2) 0.132(3) 0.056(2) 0.019(2) 0.023(2) 0.015(2)
O(4) 0.050(2) 0.086(2) 0.079(2) -0.011(2) -0.003(2) 0.040(2)
O(5) 0.070(3) 0.063(2) 0.128(3) 0.008(2) -0.001(2) -0.002(2)
O(6) 0.083(3) 0.105(3) 0.093(3) -0.046(2) -0.005(2) 0.019(2)
O(7) 0.084(2) 0.051(2) 0.064(2) -0.016(2) 0.015(2) 0.022(2)
O(8) 0.124(3) 0.048(2) 0.064(2) 0.011(2) 0.021(2) 0.013(2)
O(9) 0.091(2) 0.089(2) 0.045(2) -0.039(2) 0.007(2) 0.023(2)
N(1) 0.042(2) 0.039(2) 0.036(2) 0.001(1) 0.005(1) 0.010(1)
N(2) 0.077(3) 0.048(2) 0.035(2) -0.005(2) 0.002(2) 0.013(2)
N(3) 0.046(2) 0.038(2) 0.038(2) 0.004(1) 0.006(1) 0.013(1)
N(4) 0.049(2) 0.042(2) 0.046(2) 0.002(2) 0.005(2) 0.019(2)
N(5) 0.038(2) 0.035(2) 0.037(2) -0.001(1) 0.004(1) 0.007(1)
N(6) 0.039(2) 0.038(2) 0.034(2) 0.002(1) 0.003(1) 0.009(1)
N(7) 0.049(2) 0.044(2) 0.034(2) -0.006(1) 0.010(1) 0.011(1)
N(8) 0.045(2) 0.038(2) 0.038(2) -0.001(1) 0.002(1) 0.008(1)
N(9) 0.041(2) 0.082(3) 0.056(2) 0.010(2) 0.012(2) 0.018(2)
N(10) 0.061(3) 0.068(3) 0.057(2) -0.019(2) 0.005(2) 0.005(2)
N(11) 0.059(2) 0.043(2) 0.042(2) -0.005(2) -0.003(2) 0.019(2)
C(1) 0.049(2) 0.050(2) 0.036(2) -0.002(2) 0.005(2) 0.016(2)
C(2) 0.056(3) 0.041(2) 0.055(3) -0.005(2) 0.007(2) 0.021(2)
C(3) 0.061(3) 0.045(2) 0.048(2) -0.011(2) 0.001(2) 0.006(2)
C(4) 0.055(3) 0.049(2) 0.035(2) -0.001(2) 0.002(2) 0.008(2)
C(5) 0.036(2) 0.041(2) 0.033(2) 0.002(2) 0.007(2) 0.009(2)
C(6) 0.039(2) 0.048(2) 0.036(2) 0.006(2) 0.005(2) 0.013(2)
C(7) 0.048(2) 0.041(2) 0.052(2) 0.006(2) 0.007(2) 0.020(2)
C(8) 0.086(4) 0.054(3) 0.063(3) -0.007(2) -0.002(3) 0.030(2)
C(9) 0.037(2) 0.036(2) 0.052(2) 0.004(2) 0.008(2) 0.012(2)
C(10) 0.072(3) 0.033(2) 0.060(3) 0.000(2) -0.002(2) 0.012(2)
C(11) 0.042(2) 0.037(2) 0.032(2) 0.004(2) 0.013(2) 0.007(2)
C(12) 0.042(2) 0.034(2) 0.038(2) 0.002(2) 0.006(2) 0.005(2)
C(13) 0.054(3) 0.054(2) 0.043(2) -0.005(2) 0.013(2) 0.012(2)
C(14) 0.071(3) 0.059(3) 0.042(2) 0.010(2) 0.016(2) 0.021(2)
C(15) 0.063(3) 0.059(3) 0.047(2) 0.008(2) 0.000(2) 0.017(2)
C(16) 0.052(3) 0.042(2) 0.051(3) 0.003(2) -0.003(2) 0.009(2)

loop_
_atom_type_symbol
_atom_type_oxidation_number
_atom_type_number_in_cell
_atom_type_scat_dispersion_real
_atom_type_scat_dispersion_imag
_atom_type_scat_source
C 0 32 0.002 0.002
;International Tables for Crystallography

(1992, Vol. C, Table 6.1.1.2)

;
H 0 34 0.000 0.000
;International Tables for Crystallography

(1992, Vol. C, Table 6.1.1.2)

;
N 0 22 0.004 0.003
;International Tables for Crystallography

(1992, Vol. C, Table 6.1.1.2)

;
O 0 18 0.008 0.006
;International Tables for Crystallography

(1992, Vol. C, Table 6.1.1.2)

;
Cu 0 4 0.263 1.266
;International Tables for Crystallography

(1992, Vol. C, Tables 4.2.6.8 and 6.1.1.1)

;

loop_
_geom_angle_atom_site_label_1
_geom_angle_atom_site_label_2
_geom_angle_atom_site_label_3
_geom_angle
_geom_angle_site_symmetry_1
_geom_angle_site_symmetry_2
_geom_angle_site_symmetry_3
_geom_angle_publ_flag
N(1) Cu(1) N(3) 82.3(2) . . . ?
N(1) Cu(1) N(5) 170.8(2) . . . ?
N(1) Cu(1) N(7) 106.7(2) . . . ?
N(3) Cu(1) N(5) 90.3(2) . . . ?
N(3) Cu(1) N(7) 168.7(2) . . . ?
N(5) Cu(1) N(7) 81.4(2) . . . ?
O(1) Cu(2) O(4) 92.5(2) . . . ?
O(1) Cu(2) N(6) 93.6(2) . . . ?
O(1) Cu(2) N(8) 157.8(2) . . . ?
O(4) Cu(2) N(6) 171.5(2) . . . ?
O(4) Cu(2) N(8) 95.3(2) . . . ?
N(6) Cu(2) N(8) 81.2(2) . . . ?
Cu(2) O(1) N(9) 103.2(3) . . . ?
Cu(2) O(4) N(10) 103.0(3) . . . ?
Cu(1) N(1) C(1) 128.0(3) . . . ?
Cu(1) N(1) C(5) 113.0(3) . . . ?
C(1) N(1) C(5) 118.6(4) . . . ?
C(6) N(2) H(15) 127.1 . . . no
C(6) N(2) H(16) 115.1 . . . no
H(15) N(2) H(16) 117.5 . . . no
Cu(1) N(3) N(4) 130.5(3) . . . ?
Cu(1) N(3) C(6) 116.1(3) . . . ?
N(4) N(3) C(6) 112.4(4) . . . ?
N(3) N(4) C(7) 120.6(4) . . . ?
Cu(1) N(5) N(6) 112.3(3) . . . ?
Cu(1) N(5) C(9) 127.6(3) . . . ?
N(6) N(5) C(9) 119.1(4) . . . ?
Cu(2) N(6) N(5) 124.9(3) . . . ?
Cu(2) N(6) C(11) 111.3(3) . . . ?
N(5) N(6) C(11) 111.0(4) . . . ?
Cu(1) N(7) C(11) 111.0(3) . . . ?
Cu(1) N(7) H(17) 129.0 . . . no
C(11) N(7) H(17) 117.8 . . . no
Cu(2) N(8) C(12) 113.7(3) . . . ?
Cu(2) N(8) C(16) 127.0(3) . . . ?
C(12) N(8) C(16) 119.3(4) . . . ?
O(1) N(9) O(2) 117.6(5) . . . ?
O(1) N(9) O(3) 119.7(6) . . . ?
O(2) N(9) O(3) 122.6(6) . . . ?
O(4) N(10) O(5) 116.7(5) . . . ?
O(4) N(10) O(6) 117.9(6) . . . ?
O(5) N(10) O(6) 125.4(6) . . . ?
O(7) N(11) O(8) 120.2(5) . . . ?
O(7) N(11) O(9) 118.8(4) . . . ?
O(8) N(11) O(9) 121.0(4) . . . ?
N(1) C(1) C(2) 121.8(4) . . . ?
N(1) C(1) H(1) 119.1 . . . no
C(2) C(1) H(1) 119.1 . . . no
C(1) C(2) C(3) 119.8(5) . . . ?
C(1) C(2) H(2) 120.3 . . . no
C(3) C(2) H(2) 119.9 . . . no
C(2) C(3) C(4) 119.2(5) . . . ?
C(2) C(3) H(3) 120.5 . . . no
C(4) C(3) H(3) 120.4 . . . no
C(3) C(4) C(5) 118.9(5) . . . ?
C(3) C(4) H(4) 120.3 . . . no
C(5) C(4) H(4) 120.9 . . . no
N(1) C(5) C(4) 121.8(4) . . . ?
N(1) C(5) C(6) 113.2(4) . . . ?
C(4) C(5) C(6) 125.0(4) . . . ?
N(2) C(6) N(3) 124.2(5) . . . ?
N(2) C(6) C(5) 121.6(4) . . . ?
N(3) C(6) C(5) 114.2(4) . . . ?
N(4) C(7) C(8) 114.7(5) . . . ?
N(4) C(7) C(9) 128.4(4) . . . ?
C(8) C(7) C(9) 116.9(4) . . . ?
C(7) C(8) H(5) 109.5 . . . no
C(7) C(8) H(6) 109.5 . . . no
C(7) C(8) H(7) 109.5 . . . no
H(5) C(8) H(6) 109.5 . . . no
H(5) C(8) H(7) 109.5 . . . no
H(6) C(8) H(7) 109.4 . . . no
N(5) C(9) C(7) 120.0(4) . . . ?
N(5) C(9) C(10) 121.8(5) . . . ?
C(7) C(9) C(10) 118.2(4) . . . ?
C(9) C(10) H(8) 109.4 . . . no
C(9) C(10) H(9) 109.5 . . . no
C(9) C(10) H(10) 109.6 . . . no
H(8) C(10) H(9) 109.4 . . . no
H(8) C(10) H(10) 109.5 . . . no
H(9) C(10) H(10) 109.6 . . . no
N(6) C(11) N(7) 122.0(4) . . . ?
N(6) C(11) C(12) 112.4(4) . . . ?
N(7) C(11) C(12) 125.7(4) . . . ?
N(8) C(12) C(11) 113.7(4) . . . ?
N(8) C(12) C(13) 122.0(5) . . . ?
C(11) C(12) C(13) 124.3(4) . . . ?
C(12) C(13) C(14) 118.1(5) . . . ?
C(12) C(13) H(11) 121.4 . . . no
C(14) C(13) H(11) 120.5 . . . no
C(13) C(14) C(15) 120.1(5) . . . ?
C(13) C(14) H(12) 120.3 . . . no
C(15) C(14) H(12) 119.6 . . . no
C(14) C(15) C(16) 118.7(5) . . . ?
C(14) C(15) H(13) 120.6 . . . no
C(16) C(15) H(13) 120.7 . . . no
N(8) C(16) C(15) 121.8(5) . . . ?
N(8) C(16) H(14) 119.2 . . . no
C(15) C(16) H(14) 119.0 . . . no

loop_
_geom_bond_atom_site_label_1
_geom_bond_atom_site_label_2
_geom_bond_distance
_geom_bond_site_symmetry_1
_geom_bond_site_symmetry_2
_geom_bond_publ_flag
Cu(1) N(1) 1.990(4) . . ?
Cu(1) N(3) 1.905(4) . . ?
Cu(1) N(5) 1.958(4) . . ?
Cu(1) N(7) 1.934(4) . . ?
Cu(2) O(1) 2.021(4) . . ?
Cu(2) O(4) 1.971(4) . . ?
Cu(2) N(6) 1.974(4) . . ?
Cu(2) N(8) 1.977(4) . . ?
O(1) N(9) 1.303(5) . . ?
O(2) N(9) 1.227(6) . . ?
O(3) N(9) 1.217(5) . . ?
O(4) N(10) 1.301(6) . . ?
O(5) N(10) 1.216(6) . . ?
O(6) N(10) 1.213(6) . . ?
O(7) N(11) 1.236(5) . . ?
O(8) N(11) 1.224(5) . . ?
O(9) N(11) 1.241(5) . . ?
N(1) C(1) 1.328(6) . . ?
N(1) C(5) 1.352(5) . . ?
N(2) C(6) 1.296(5) . . ?
N(2) H(15) 0.75 . . no
N(2) H(16) 0.88 . . no
N(3) N(4) 1.374(5) . . ?
N(3) C(6) 1.329(5) . . ?
N(4) C(7) 1.291(6) . . ?
N(5) N(6) 1.392(5) . . ?
N(5) C(9) 1.294(6) . . ?
N(6) C(11) 1.345(5) . . ?
N(7) C(11) 1.292(5) . . ?
N(7) H(17) 0.76 . . no
N(8) C(12) 1.334(5) . . ?
N(8) C(16) 1.349(6) . . ?
C(1) C(2) 1.375(6) . . ?
C(1) H(1) 0.95 . . no
C(2) C(3) 1.365(7) . . ?
C(2) H(2) 0.95 . . no
C(3) C(4) 1.368(7) . . ?
C(3) H(3) 0.95 . . no
C(4) C(5) 1.380(6) . . ?
C(4) H(4) 0.94 . . no
C(5) C(6) 1.486(6) . . ?
C(7) C(8) 1.506(7) . . ?
C(7) C(9) 1.499(7) . . ?
C(8) H(5) 0.95 . . no
C(8) H(6) 0.95 . . no
C(8) H(7) 0.95 . . no
C(9) C(10) 1.498(6) . . ?
C(10) H(8) 0.95 . . no
C(10) H(9) 0.95 . . no
C(10) H(10) 0.95 . . no
C(11) C(12) 1.485(6) . . ?
C(12) C(13) 1.386(6) . . ?
C(13) C(14) 1.389(7) . . ?
C(13) H(11) 0.95 . . no
C(14) C(15) 1.368(7) . . ?
C(14) H(12) 0.94 . . no
C(15) C(16) 1.380(7) . . ?
C(15) H(13) 0.95 . . no
C(16) H(14) 0.95 . . no

loop_
_geom_contact_atom_site_label_1
_geom_contact_atom_site_label_2
_geom_contact_distance
_geom_contact_site_symmetry_1
_geom_contact_site_symmetry_2
_geom_contact_publ_flag
Cu(1) O(3) 2.641(4) . 2_756 no
Cu(1) N(9) 3.280(5) . 2_756 no
Cu(1) O(2) 3.308(4) . 2_756 no
Cu(1) N(1) 3.335(4) . 2_656 no
Cu(1) C(5) 3.544(4) . 2_656 no
Cu(2) O(5) 3.468(5) . 2_767 no
O(2) N(3) 3.100(5) . 2_756 no
O(2) C(6) 3.134(6) . 2_756 no
O(2) O(3) 3.170(6) . 2_756 no
O(2) C(5) 3.396(6) . 2_756 no
O(2) N(1) 3.534(6) . 2_756 no
O(2) C(14) 3.539(7) . 2_757 no
O(2) N(9) 3.565(6) . 2_756 no
O(3) N(1) 2.964(6) . 2_756 no
O(3) N(7) 3.058(5) . 2_756 no
O(3) C(1) 3.362(7) . 2_756 no
O(3) C(15) 3.384(7) . 1_554 no
O(3) C(11) 3.476(6) . 2_756 no
O(3) N(5) 3.521(6) . 2_756 no
O(4) C(4) 3.419(7) . 2_756 no
O(5) N(8) 2.979(6) . 2_767 no
O(5) C(16) 3.228(7) . 2_767 no
O(5) C(12) 3.409(6) . 2_767 no
O(5) O(5) 3.41(1) . 2_767 no
O(6) C(4) 3.174(7) . 1_666 no
O(6) C(3) 3.207(7) . 1_666 no
O(6) O(9) 3.405(6) . 1_665 no
O(6) C(3) 3.533(7) . 2_756 no
O(6) N(6) 3.599(6) . 2_767 no
O(7) N(7) 3.009(5) . . no
O(7) N(2) 3.085(5) . 1_556 no
O(7) N(2) 3.133(6) . 2_656 no
O(7) C(16) 3.357(7) . 2_757 no
O(7) C(13) 3.359(6) . . no
O(7) N(4) 3.508(6) . 2_656 no
O(7) C(1) 3.571(6) . . no
O(7) C(6) 3.583(6) . 2_656 no
O(8) C(1) 3.167(6) . . no
O(8) C(2) 3.253(6) . 2_646 no
O(8) C(3) 3.329(7) . 2_646 no
O(8) C(2) 3.397(7) . . no
O(8) C(10) 3.441(7) . 1_545 no
O(9) N(2) 2.858(5) . 1_556 no
O(9) C(4) 3.338(6) . 1_556 no
O(9) N(4) 3.404(6) . 2_656 no
O(9) C(8) 3.531(7) . 2_656 no
N(1) N(9) 3.288(6) . 2_756 no
N(1) N(3) 3.534(5) . 2_656 no
N(2) N(11) 3.371(6) . 1_554 no
N(3) C(1) 3.339(6) . 2_656 no
N(4) N(11) 3.316(6) . 2_656 no
N(4) C(14) 3.527(7) . 1_554 no
N(4) C(1) 3.550(6) . 2_656 no
N(7) C(5) 3.470(6) . 2_656 no
N(7) C(6) 3.533(6) . 2_656 no
N(9) C(5) 3.502(6) . 2_756 no
C(2) C(9) 3.504(7) . 2_656 no
C(10) C(16) 3.544(7) . 2_767 no
C(12) C(14) 3.533(7) . 2_757 no
C(13) C(15) 3.559(7) . 2_757 no

loop_
_geom_torsion_atom_site_label_1
_geom_torsion_atom_site_label_2
_geom_torsion_atom_site_label_3
_geom_torsion_atom_site_label_4
_geom_torsion_site_symmetry_1
_geom_torsion_site_symmetry_2
_geom_torsion_site_symmetry_3
_geom_torsion_site_symmetry_4
_geom_torsion
_geom_torsion_publ_flag
Cu(1) N(1) C(1) C(2) . . . . -171.1(4) no
Cu(1) N(1) C(5) C(4) . . . . 172.2(4) no
Cu(1) N(1) C(5) C(6) . . . . -7.3(5) no
Cu(1) N(3) N(4) C(7) . . . . -5.1(6) no
Cu(1) N(3) C(6) N(2) . . . . -171.7(4) no
Cu(1) N(3) C(6) C(5) . . . . 8.5(5) no
Cu(1) N(5) N(6) Cu(2) . . . . 130.3(2) no
Cu(1) N(5) N(6) C(11) . . . . -7.6(4) no
Cu(1) N(5) C(9) C(7) . . . . -20.4(6) no
Cu(1) N(5) C(9) C(10) . . . . 159.4(4) no
Cu(1) N(7) C(11) N(6) . . . . 14.5(5) no
Cu(1) N(7) C(11) C(12) . . . . -164.1(3) no
Cu(2) O(1) N(9) O(2) . . . . -4.9(5) no
Cu(2) O(1) N(9) O(3) . . . . 176.0(4) no
Cu(2) O(4) N(10) O(5) . . . . 6.6(6) no
Cu(2) O(4) N(10) O(6) . . . . -174.3(4) no
Cu(2) N(6) N(5) C(9) . . . . -60.3(5) no
Cu(2) N(6) C(11) N(7) . . . . -148.5(4) no
Cu(2) N(6) C(11) C(12) . . . . 30.3(4) no
Cu(2) N(8) C(12) C(11) . . . . 0.2(5) no
Cu(2) N(8) C(12) C(13) . . . . 179.2(4) no
Cu(2) N(8) C(16) C(15) . . . . -179.3(4) no
O(1) Cu(2) O(4) N(10) . . . . 76.1(3) no
O(1) Cu(2) N(6) N(5) . . . . -3.5(3) no
O(1) Cu(2) N(6) C(11) . . . . 134.3(3) no
O(1) Cu(2) N(8) C(12) . . . . -65.0(6) no
O(1) Cu(2) N(8) C(16) . . . . 114.3(5) no
O(4) Cu(2) O(1) N(9) . . . . 94.0(3) no
O(4) Cu(2) N(6) N(5) . . . . 132(1) no
O(4) Cu(2) N(6) C(11) . . . . -90(1) no
O(4) Cu(2) N(8) C(12) . . . . -175.2(3) no
O(4) Cu(2) N(8) C(16) . . . . 4.1(4) no
N(1) Cu(1) N(3) N(4) . . . . -177.3(4) no
N(1) Cu(1) N(3) C(6) . . . . -9.9(3) no
N(1) Cu(1) N(5) N(6) . . . . -139.3(9) no
N(1) Cu(1) N(5) C(9) . . . . 52(1) no
N(1) Cu(1) N(7) C(11) . . . . 161.5(3) no
N(1) C(1) C(2) C(3) . . . . 0.1(8) no
N(1) C(5) C(4) C(3) . . . . 0.2(8) no
N(1) C(5) C(6) N(2) . . . . 179.8(4) no
N(1) C(5) C(6) N(3) . . . . -0.4(6) no
N(2) C(6) N(3) N(4) . . . . -2.1(7) no
N(2) C(6) C(5) C(4) . . . . 0.3(8) no
N(3) Cu(1) N(1) C(1) . . . . -178.5(4) no
N(3) Cu(1) N(1) C(5) . . . . 9.4(3) no
N(3) Cu(1) N(5) N(6) . . . . -175.9(3) no
N(3) Cu(1) N(5) C(9) . . . . 15.8(4) no
N(3) Cu(1) N(7) C(11) . . . . -57(1) no
N(3) N(4) C(7) C(8) . . . . -179.0(4) no
N(3) N(4) C(7) C(9) . . . . 3.8(8) no
N(3) C(6) C(5) C(4) . . . . -179.9(5) no
N(4) N(3) Cu(1) N(5) . . . . -2.8(4) no
N(4) N(3) Cu(1) N(7) . . . . 39(1) no
N(4) N(3) C(6) C(5) . . . . 178.2(4) no
N(4) C(7) C(9) N(5) . . . . 9.3(8) no
N(4) C(7) C(9) C(10) . . . . -170.5(5) no
N(5) Cu(1) N(1) C(1) . . . . 144.5(9) no
N(5) Cu(1) N(1) C(5) . . . . -28(1) no
N(5) Cu(1) N(3) C(6) . . . . 164.5(3) no
N(5) Cu(1) N(7) C(11) . . . . -13.8(3) no
N(5) N(6) Cu(2) N(8) . . . . -161.8(4) no
N(5) N(6) C(11) N(7) . . . . -4.6(6) no
N(5) N(6) C(11) C(12) . . . . 174.1(3) no
N(5) C(9) C(7) C(8) . . . . -167.9(5) no
N(6) Cu(2) O(1) N(9) . . . . -91.9(3) no
N(6) Cu(2) O(4) N(10) . . . . -60(1) no
N(6) Cu(2) N(8) C(12) . . . . 12.6(3) no
N(6) Cu(2) N(8) C(16) . . . . -168.1(4) no
N(6) N(5) Cu(1) N(7) . . . . 11.8(3) no
N(6) N(5) C(9) C(7) . . . . 172.0(4) no
N(6) N(5) C(9) C(10) . . . . -8.2(7) no
N(6) C(11) C(12) N(8) . . . . -20.4(6) no
N(6) C(11) C(12) C(13) . . . . 160.6(4) no
N(7) Cu(1) N(1) C(1) . . . . -5.5(4) no
N(7) Cu(1) N(1) C(5) . . . . -177.6(3) no
N(7) Cu(1) N(3) C(6) . . . . -153.2(7) no
N(7) Cu(1) N(5) C(9) . . . . -156.5(4) no
N(7) C(11) C(12) N(8) . . . . 158.3(4) no
N(7) C(11) C(12) C(13) . . . . -20.7(7) no
N(8) Cu(2) O(1) N(9) . . . . -16.7(6) no
N(8) Cu(2) O(4) N(10) . . . . -124.7(3) no
N(8) Cu(2) N(6) C(11) . . . . -24.0(3) no
N(8) C(12) C(13) C(14) . . . . 0.3(7) no
N(8) C(16) C(15) C(14) . . . . -0.0(8) no
C(1) N(1) C(5) C(4) . . . . -0.7(7) no
C(1) N(1) C(5) C(6) . . . . 179.7(4) no
C(1) C(2) C(3) C(4) . . . . -0.7(8) no
C(2) C(1) N(1) C(5) . . . . 0.6(7) no
C(2) C(3) C(4) C(5) . . . . 0.5(8) no
C(3) C(4) C(5) C(6) . . . . 179.6(5) no
C(6) N(3) N(4) C(7) . . . . -172.8(4) no
C(8) C(7) C(9) C(10) . . . . 12.3(7) no
C(9) N(5) N(6) C(11) . . . . 161.8(4) no
C(11) C(12) N(8) C(16) . . . . -179.1(4) no
C(11) C(12) C(13) C(14) . . . . 179.2(4) no
C(12) N(8) C(16) C(15) . . . . 0.0(7) no
C(12) C(13) C(14) C(15) . . . . -0.3(8) no
C(13) C(12) N(8) C(16) . . . . -0.2(7) no
C(13) C(14) C(15) C(16) . . . . 0.2(8) no
